data_4336107
loop_
_publ_author_name
'Jian Zhang'
'Zuowei Xie'

_publ_section_title
;
 Reaction of 13-Vertex Carborane \m-1,2-(CH2)4-1,2-C2B11H11 with
 Nucleophiles: Linkage Effect on Product Formation
;
_journal_name_full 'Inorganic Chemistry'
_journal_page_first 10677
_journal_page_last 10684
_journal_paper_doi 10.1021/ic401744h
_journal_volume 52
_journal_year 2013
_chemical_formula_sum 'C10 H30 B11 N'
_chemical_formula_weight 283.26
_chemical_name_systematic
; 
 ? 
;
_space_group_IT_number 14
_symmetry_cell_setting monoclinic
_symmetry_space_group_name_Hall '-P 2ybc'
_symmetry_space_group_name_H-M 'P 1 21/c 1'
_atom_sites_solution_hydrogens geom
_atom_sites_solution_primary direct
_atom_sites_solution_secondary difmap
_audit_creation_method SHELXL-97
_cell_angle_alpha 90.00
_cell_angle_beta 94.198(3)
_cell_angle_gamma 90.00
_cell_formula_units_Z 4
_cell_length_a 7.4647(12)
_cell_length_b 14.673(2)
_cell_length_c 16.269(3)
_cell_measurement_reflns_used 76
_cell_measurement_temperature 293(2)
_cell_measurement_theta_max 14
_cell_measurement_theta_min -14
_cell_volume 1777.2(5)
_computing_cell_refinement 'BRUKER SMART CCD DIFFRACTOMETER'
_computing_data_collection 'BRUKER SMART CCD DIFFRACTOMETER'
_computing_data_reduction 'BRUKER SMART CCD DIFFRACTOMETER'
_computing_molecular_graphics 'SIEMENS SHELXTL'
_computing_publication_material 'SIEMENS SHELXTL'
_computing_structure_refinement 'SHELXL-97 (Sheldrick, 2008)'
_computing_structure_solution 'SHELXS-97 (Sheldrick, 2008)'
_diffrn_ambient_temperature 293(2)
_diffrn_measured_fraction_theta_full 0.990
_diffrn_measured_fraction_theta_max 0.990
_diffrn_measurement_device_type 'BRUKER SMART CCD DIFFRACTOMETER'
_diffrn_measurement_method 'PHI & OMEGA SCAN'
_diffrn_radiation_monochromator graphite
_diffrn_radiation_source 'fine-focus sealed tube'
_diffrn_radiation_type MoK\a
_diffrn_radiation_wavelength 0.71073
_diffrn_reflns_av_R_equivalents 0.0356
_diffrn_reflns_av_sigmaI/netI 0.0376
_diffrn_reflns_limit_h_max 9
_diffrn_reflns_limit_h_min -9
_diffrn_reflns_limit_k_max 19
_diffrn_reflns_limit_k_min -13
_diffrn_reflns_limit_l_max 21
_diffrn_reflns_limit_l_min -21
_diffrn_reflns_number 11855
_diffrn_reflns_theta_full 28.02
_diffrn_reflns_theta_max 28.02
_diffrn_reflns_theta_min 1.87
_exptl_absorpt_coefficient_mu 0.051
_exptl_absorpt_correction_T_max 1.0000
_exptl_absorpt_correction_T_min 0.551190
_exptl_absorpt_correction_type multi-scan
_exptl_crystal_colour colourless
_exptl_crystal_density_diffrn 1.059
_exptl_crystal_description block
_exptl_crystal_F_000 608
_exptl_crystal_size_max 0.50
_exptl_crystal_size_mid 0.40
_exptl_crystal_size_min 0.30
_refine_diff_density_max 0.486
_refine_diff_density_min -0.366
_refine_diff_density_rms 0.048
_refine_ls_extinction_method none
_refine_ls_goodness_of_fit_ref 1.011
_refine_ls_hydrogen_treatment riding
_refine_ls_matrix_type full
_refine_ls_number_parameters 207
_refine_ls_number_reflns 4253
_refine_ls_number_restraints 0
_refine_ls_restrained_S_all 1.011
_refine_ls_R_factor_all 0.0775
_refine_ls_R_factor_gt 0.0592
_refine_ls_shift/su_max 0.000
_refine_ls_shift/su_mean 0.000
_refine_ls_structure_factor_coef Fsqd
_refine_ls_weighting_details 'calc w=1/[\s^2^(Fo^2^)+(0.1209P)^2^+0.3593P] where P=(Fo^2^+2Fc^2^)/3'
_refine_ls_weighting_scheme calc
_refine_ls_wR_factor_gt 0.1735
_refine_ls_wR_factor_ref 0.1954
_reflns_number_gt 3217
_reflns_number_total 4253
_reflns_threshold_expression >2sigma(I)
_cod_data_source_file ic401744h_si_002_3.cif
_cod_data_source_block 2
_cod_original_cell_volume 1777.1(5)
_cod_database_code 4336107

loop_
_symmetry_equiv_pos_as_xyz
'x, y, z'
'-x, y+1/2, -z+1/2'
'-x, -y, -z'
'x, -y-1/2, z-1/2'

loop_
_atom_site_label
_atom_site_type_symbol
_atom_site_fract_x
_atom_site_fract_y
_atom_site_fract_z
_atom_site_U_iso_or_equiv
_atom_site_adp_type
_atom_site_occupancy
_atom_site_symmetry_multiplicity
_atom_site_calc_flag
_atom_site_refinement_flags
N1 N 0.34852(17) 0.13105(8) 0.43509(7) 0.0359(3) Uani 1 1 d .
H1A H 0.4252 0.1040 0.4738 0.043 Uiso 1 1 calc R
C1 C 0.2458(2) 0.01030(10) 0.20083(8) 0.0362(3) Uani 1 1 d .
C3 C 0.07102(19) -0.01527(11) 0.24298(9) 0.0371(3) Uani 1 1 d .
C11 C 0.2308(3) 0.05513(13) 0.11464(10) 0.0527(5) Uani 1 1 d .
H11A H 0.3352 0.0933 0.1088 0.063 Uiso 1 1 calc R
H11B H 0.2300 0.0080 0.0728 0.063 Uiso 1 1 calc R
C12 C 0.0641(4) 0.11178(19) 0.10095(14) 0.0804(7) Uani 1 1 d .
H12A H 0.0520 0.1316 0.0439 0.097 Uiso 1 1 calc R
H12B H 0.0760 0.1657 0.1354 0.097 Uiso 1 1 calc R
C13 C -0.1022(3) 0.0609(2) 0.12014(14) 0.0804(7) Uani 1 1 d .
H13A H -0.1131 0.0063 0.0866 0.097 Uiso 1 1 calc R
H13B H -0.2067 0.0987 0.1062 0.097 Uiso 1 1 calc R
C14 C -0.0980(2) 0.03480(15) 0.21024(11) 0.0552(5) Uani 1 1 d .
H14A H -0.2011 -0.0035 0.2184 0.066 Uiso 1 1 calc R
H14B H -0.1100 0.0897 0.2426 0.066 Uiso 1 1 calc R
C15 C 0.4478(3) 0.21217(12) 0.40374(10) 0.0510(4) Uani 1 1 d .
H15A H 0.5563 0.1907 0.3807 0.061 Uiso 1 1 calc R
H15B H 0.3733 0.2404 0.3595 0.061 Uiso 1 1 calc R
C17 C 0.4986(3) 0.28344(13) 0.46781(12) 0.0620(5) Uani 1 1 d .
H17A H 0.5608 0.3324 0.4430 0.093 Uiso 1 1 calc R
H17B H 0.5753 0.2568 0.5113 0.093 Uiso 1 1 calc R
H17C H 0.3920 0.3066 0.4900 0.093 Uiso 1 1 calc R
C18 C 0.1818(2) 0.15522(12) 0.47829(9) 0.0444(4) Uani 1 1 d .
H18A H 0.1293 0.0997 0.4983 0.053 Uiso 1 1 calc R
H18B H 0.2161 0.1932 0.5257 0.053 Uiso 1 1 calc R
C19 C 0.0428(3) 0.20473(16) 0.42337(12) 0.0660(6) Uani 1 1 d .
H19A H -0.0595 0.2182 0.4538 0.099 Uiso 1 1 calc R
H19B H 0.0061 0.1670 0.3769 0.099 Uiso 1 1 calc R
H19C H 0.0929 0.2605 0.4044 0.099 Uiso 1 1 calc R
B2 B 0.3885(2) 0.05833(12) 0.26351(10) 0.0368(4) Uani 1 1 d .
H2 H 0.4228 0.1260 0.2403 0.044 Uiso 1 1 calc R
B4 B 0.1781(2) -0.09728(13) 0.18959(11) 0.0416(4) Uani 1 1 d .
H4 H 0.1452 -0.1239 0.1271 0.050 Uiso 1 1 calc R
B5 B 0.4113(2) -0.07375(13) 0.23705(11) 0.0398(4) Uani 1 1 d .
B6 B 0.4821(2) -0.01421(12) 0.34038(10) 0.0376(4) Uani 1 1 d .
H6 H 0.6222 0.0013 0.3615 0.045 Uiso 1 1 calc R
B7 B 0.3070(2) 0.05735(11) 0.36549(9) 0.0329(3) Uani 1 1 d .
B8 B 0.0526(3) -0.12496(13) 0.27154(12) 0.0448(4) Uani 1 1 d .
H8 H -0.0737 -0.1635 0.2624 0.054 Uiso 1 1 calc R
B9 B 0.2669(3) -0.17353(13) 0.26354(12) 0.0462(4) Uani 1 1 d .
H9 H 0.2889 -0.2441 0.2437 0.055 Uiso 1 1 calc R
B10 B 0.4188(3) -0.12967(13) 0.33956(11) 0.0441(4) Uani 1 1 d .
H10 H 0.5271 -0.1763 0.3619 0.053 Uiso 1 1 calc R
B11 B 0.3102(2) -0.05274(12) 0.40284(10) 0.0369(4) Uani 1 1 d .
H11 H 0.3244 -0.0537 0.4706 0.044 Uiso 1 1 calc R
B12 B 0.0962(2) -0.02840(12) 0.34608(10) 0.0364(4) Uani 1 1 d .
H12 H -0.0160 0.0086 0.3710 0.044 Uiso 1 1 calc R
B13 B 0.1904(3) -0.14466(13) 0.36096(11) 0.0443(4) Uani 1 1 d .
H13 H 0.1432 -0.1953 0.4043 0.053 Uiso 1 1 calc R
H7 H 0.256(2) 0.1018(12) 0.3072(11) 0.043(5) Uiso 1 1 d .
H5 H 0.515(3) -0.0865(14) 0.1964(13) 0.062(6) Uiso 1 1 d .

loop_
_atom_site_aniso_label
_atom_site_aniso_U_11
_atom_site_aniso_U_22
_atom_site_aniso_U_33
_atom_site_aniso_U_23
_atom_site_aniso_U_13
_atom_site_aniso_U_12
N1 0.0399(7) 0.0383(6) 0.0295(6) 0.0001(5) 0.0033(5) 0.0022(5)
C1 0.0378(8) 0.0430(8) 0.0280(6) 0.0015(5) 0.0043(5) -0.0044(6)
C3 0.0299(7) 0.0468(8) 0.0343(7) 0.0008(6) 0.0007(5) -0.0034(6)
C11 0.0691(12) 0.0611(11) 0.0281(7) 0.0057(7) 0.0041(7) -0.0097(9)
C12 0.0999(19) 0.0856(16) 0.0554(12) 0.0281(11) 0.0036(12) 0.0172(14)
C13 0.0718(15) 0.1083(19) 0.0576(12) 0.0139(12) -0.0200(10) 0.0231(13)
C14 0.0383(9) 0.0741(12) 0.0517(10) 0.0025(9) -0.0074(7) 0.0083(8)
C15 0.0672(11) 0.0470(9) 0.0400(8) -0.0034(7) 0.0119(8) -0.0134(8)
C17 0.0922(15) 0.0488(10) 0.0448(9) -0.0036(8) 0.0036(9) -0.0178(10)
C18 0.0488(9) 0.0544(9) 0.0309(7) -0.0021(6) 0.0088(6) 0.0087(7)
C19 0.0643(12) 0.0812(15) 0.0522(10) -0.0041(9) 0.0023(9) 0.0339(10)
B2 0.0363(8) 0.0429(9) 0.0319(8) -0.0011(6) 0.0068(6) -0.0077(6)
B4 0.0430(9) 0.0454(9) 0.0365(8) -0.0065(7) 0.0026(7) -0.0083(7)
B5 0.0356(8) 0.0478(10) 0.0367(8) -0.0083(7) 0.0064(6) -0.0012(7)
B6 0.0281(8) 0.0492(10) 0.0356(8) -0.0055(7) 0.0022(6) 0.0019(6)
B7 0.0315(8) 0.0389(8) 0.0288(7) -0.0009(6) 0.0047(6) -0.0011(6)
B8 0.0435(9) 0.0474(10) 0.0438(9) -0.0006(7) 0.0044(7) -0.0139(8)
B9 0.0528(11) 0.0401(9) 0.0457(10) -0.0048(7) 0.0040(8) -0.0007(8)
B10 0.0464(10) 0.0438(9) 0.0415(9) -0.0001(7) 0.0002(7) 0.0088(7)
B11 0.0388(8) 0.0413(9) 0.0304(7) 0.0025(6) 0.0020(6) 0.0041(7)
B12 0.0311(8) 0.0449(9) 0.0338(8) 0.0036(6) 0.0068(6) -0.0017(6)
B13 0.0522(10) 0.0398(9) 0.0414(9) 0.0050(7) 0.0061(8) -0.0052(7)

loop_
_atom_type_symbol
_atom_type_description
_atom_type_scat_dispersion_real
_atom_type_scat_dispersion_imag
_atom_type_scat_source
C C 0.0033 0.0016 'International Tables Vol C Tables 4.2.6.8 and 6.1.1.4'
H H 0.0000 0.0000 'International Tables Vol C Tables 4.2.6.8 and 6.1.1.4'
B B 0.0013 0.0007 'International Tables Vol C Tables 4.2.6.8 and 6.1.1.4'
N N 0.0061 0.0033 'International Tables Vol C Tables 4.2.6.8 and 6.1.1.4'

loop_
_geom_angle_atom_site_label_1
_geom_angle_atom_site_label_2
_geom_angle_atom_site_label_3
_geom_angle
C15 N1 C18 114.34(13)
C15 N1 B7 111.88(11)
C18 N1 B7 111.60(12)
C11 C1 C3 119.54(13)
C11 C1 B2 113.26(13)
C3 C1 B2 111.57(11)
C11 C1 B4 107.64(12)
C3 C1 B4 64.15(10)
B2 C1 B4 132.61(13)
C11 C1 B5 125.91(13)
C3 C1 B5 105.37(11)
B2 C1 B5 71.53(10)
B4 C1 B5 65.46(10)
C14 C3 C1 115.31(13)
C14 C3 B8 118.40(14)
C1 C3 B8 115.99(13)
C14 C3 B12 115.63(13)
C1 C3 B12 115.36(11)
B8 C3 B12 67.76(10)
C14 C3 B4 124.50(13)
C1 C3 B4 60.75(10)
B8 C3 B4 61.30(11)
B12 C3 B4 113.69(12)
C12 C11 C1 112.01(15)
C11 C12 C13 112.6(2)
C12 C13 C14 111.61(19)
C13 C14 C3 114.80(16)
C17 C15 N1 114.75(13)
C19 C18 N1 113.05(13)
C1 B2 B6 113.84(13)
C1 B2 B7 109.35(11)
B6 B2 B7 58.84(9)
C1 B2 B5 59.56(9)
B6 B2 B5 61.78(10)
B7 B2 B5 103.30(11)
C1 B4 C3 55.09(9)
C1 B4 B8 108.35(12)
C3 B4 B8 58.44(10)
C1 B4 B9 115.94(13)
C3 B4 B9 105.61(12)
B8 B4 B9 61.12(11)
C1 B4 B5 61.12(10)
C3 B4 B5 96.59(11)
B8 B4 B5 105.26(12)
B9 B4 B5 62.63(11)
C1 B5 B10 124.59(12)
C1 B5 B4 53.42(9)
B10 B5 B4 104.68(12)
C1 B5 B9 102.39(12)
B10 B5 B9 55.37(10)
B4 B5 B9 54.91(10)
C1 B5 B6 96.41(10)
B10 B5 B6 55.26(10)
B4 B5 B6 128.66(12)
B9 B5 B6 106.04(12)
C1 B5 B2 48.90(8)
B10 B5 B2 103.48(11)
B4 B5 B2 100.10(11)
B9 B5 B2 130.18(12)
B6 B5 B2 52.83(8)
B7 B6 B2 62.29(9)
B7 B6 B10 112.05(12)
B2 B6 B10 119.20(12)
B7 B6 B11 58.44(9)
B2 B6 B11 109.48(12)
B10 B6 B11 59.71(10)
B7 B6 B5 108.25(11)
B2 B6 B5 65.39(10)
B10 B6 B5 60.13(10)
B11 B6 B5 100.93(11)
N1 B7 B11 113.05(11)
N1 B7 B6 117.89(12)
B11 B7 B6 61.88(10)
N1 B7 B2 126.20(12)
B11 B7 B2 109.48(11)
B6 B7 B2 58.86(9)
N1 B7 B12 130.35(11)
B11 B7 B12 57.52(9)
B6 B7 B12 100.17(11)
B2 B7 B12 99.90(10)
C3 B8 B4 60.26(10)
C3 B8 B13 109.49(13)
B4 B8 B13 111.20(13)
C3 B8 B9 105.83(12)
B4 B8 B9 59.59(11)
B13 B8 B9 60.78(11)
C3 B8 B12 56.16(9)
B4 B8 B12 104.01(12)
B13 B8 B12 61.47(10)
B9 B8 B12 103.71(12)
B4 B9 B10 116.73(14)
B4 B9 B8 59.29(11)
B10 B9 B8 110.22(13)
B4 B9 B13 109.46(13)
B10 B9 B13 60.82(11)
B8 B9 B13 59.01(11)
B4 B9 B5 62.47(10)
B10 B9 B5 61.41(11)
B8 B9 B5 103.87(13)
B13 B9 B5 104.21(12)
B9 B10 B6 121.52(13)
B9 B10 B11 110.37(13)
B6 B10 B11 60.91(10)
B9 B10 B13 60.58(11)
B6 B10 B13 112.24(13)
B11 B10 B13 58.46(10)
B9 B10 B5 63.22(11)
B6 B10 B5 64.61(10)
B11 B10 B5 104.86(12)
B13 B10 B5 105.32(12)
B7 B11 B13 126.70(12)
B7 B11 B10 112.87(12)
B13 B11 B10 61.19(11)
B7 B11 B6 59.69(9)
B13 B11 B6 113.27(12)
B10 B11 B6 59.38(10)
B7 B11 B12 69.44(10)
B13 B11 B12 62.88(10)
B10 B11 B12 104.66(12)
B6 B11 B12 106.84(11)
C3 B12 B11 123.83(11)
C3 B12 B13 104.40(12)
B11 B12 B13 56.16(9)
C3 B12 B8 56.08(9)
B11 B12 B8 106.47(12)
B13 B12 B8 55.69(10)
C3 B12 B7 96.49(10)
B11 B12 B7 53.04(8)
B13 B12 B7 105.58(11)
B8 B12 B7 131.80(11)
B11 B13 B8 117.11(13)
B11 B13 B9 110.28(13)
B8 B13 B9 60.21(11)
B11 B13 B10 60.35(10)
B8 B13 B10 109.37(13)
B9 B13 B10 58.59(10)
B11 B13 B12 60.96(10)
B8 B13 B12 62.84(10)
B9 B13 B12 104.28(12)
B10 B13 B12 102.74(12)

loop_
_geom_bond_atom_site_label_1
_geom_bond_atom_site_label_2
_geom_bond_distance
N1 C15 1.510(2)
N1 C18 1.5151(19)
N1 B7 1.580(2)
C1 C11 1.545(2)
C1 C3 1.563(2)
C1 B2 1.585(2)
C1 B4 1.663(2)
C1 B5 1.813(2)
C3 C14 1.522(2)
C3 B8 1.684(2)
C3 B12 1.685(2)
C3 B4 1.716(2)
C11 C12 1.499(3)
C12 C13 1.501(4)
C13 C14 1.513(3)
C15 C17 1.505(2)
C18 C19 1.506(2)
B2 B6 1.748(2)
B2 B7 1.808(2)
B2 B5 1.995(3)
B4 B8 1.733(3)
B4 B9 1.738(3)
B4 B5 1.884(3)
B5 B10 1.856(3)
B5 B9 1.887(3)
B5 B6 1.933(2)
B6 B7 1.748(2)
B6 B10 1.759(3)
B6 B11 1.786(2)
B7 B11 1.725(2)
B7 B12 2.022(2)
B8 B13 1.743(3)
B8 B9 1.765(3)
B8 B12 1.878(3)
B9 B10 1.739(3)
B9 B13 1.775(3)
B10 B11 1.764(2)
B10 B13 1.779(3)
B11 B13 1.731(3)
B11 B12 1.822(2)
B12 B13 1.854(3)
